data_2238391
loop_
_publ_author_name
'Said, Salem'
'Mhadhbi, Noureddine'
'Hajlaoui, Fadhel'
'Bataille, Thierry'
'Na\"ili, Houcine'

_publ_section_title
;
 1,4,8,11-Tetraazoniacyclotetradecane tetrakis(hydrogensulfate)
;
_journal_coeditor_code LH5619
_journal_issue 8
_journal_name_full 'Acta Crystallographica Section E'
_journal_page_first o1278
_journal_paper_doi 10.1107/S1600536813018953
_journal_volume 69
_journal_year 2013
_chemical_formula_iupac 'C10 H28 N4 4+, 4H S O4 -'
_chemical_formula_moiety 'C10 H28 N4 4+, 4(H O4 S -)'
_chemical_formula_sum 'C10 H32 N4 O16 S4'
_chemical_formula_weight 592.68
_chemical_name_systematic
;
1,4,8,11-Tetraazoniacyclotetradecane tetrakis(hydrogensulfate)
;
_space_group_IT_number 14
_symmetry_cell_setting monoclinic
_symmetry_space_group_name_Hall '-P 2ybc'
_symmetry_space_group_name_H-M 'P 1 21/c 1'
_atom_sites_solution_hydrogens geom
_atom_sites_solution_primary direct
_atom_sites_solution_secondary difmap
_audit_creation_method SHELXL-97
_cell_angle_alpha 90.00
_cell_angle_beta 97.1650(10)
_cell_angle_gamma 90.00
_cell_formula_units_Z 2
_cell_length_a 7.8177(2)
_cell_length_b 16.6464(3)
_cell_length_c 8.7222(2)
_cell_measurement_reflns_used 15635
_cell_measurement_temperature 293(2)
_cell_measurement_theta_max 34.972
_cell_measurement_theta_min 2.91
_cell_volume 1126.21(4)
_computing_cell_refinement 'SCALEPACK (Otwinowski & Minor, 1997)'
_computing_data_collection 'COLLECT (Nonius, 1998)'
_computing_data_reduction 'DENZO and SCALEPACK (Otwinowski & Minor, 1997)'
_computing_molecular_graphics 'DIAMOND (Brandenburg & Berndt, 1999)'
_computing_publication_material 'WinGX (Farrugia, 2012)'
_computing_structure_refinement 'SHELXL97 (Sheldrick, 2008)'
_computing_structure_solution 'SHELXS97 (Sheldrick, 2008)'
_diffrn_ambient_temperature 293(2)
_diffrn_measured_fraction_theta_full 0.990
_diffrn_measured_fraction_theta_max 0.990
_diffrn_measurement_device_type 'Nonius KappaCCD'
_diffrn_measurement_method 'CCD rotation images, thick slices'
_diffrn_radiation_monochromator graphite
_diffrn_radiation_source 'fine-focus sealed tube'
_diffrn_radiation_type MoK\a
_diffrn_radiation_wavelength 0.71073
_diffrn_reflns_av_R_equivalents 0.0602
_diffrn_reflns_av_sigmaI/netI 0.0374
_diffrn_reflns_limit_h_max 10
_diffrn_reflns_limit_h_min -12
_diffrn_reflns_limit_k_max 26
_diffrn_reflns_limit_k_min -26
_diffrn_reflns_limit_l_max 14
_diffrn_reflns_limit_l_min -13
_diffrn_reflns_number 18757
_diffrn_reflns_theta_full 34.97
_diffrn_reflns_theta_max 34.970
_diffrn_reflns_theta_min 3.40
_exptl_absorpt_coefficient_mu 0.508
_exptl_absorpt_correction_T_max 0.995
_exptl_absorpt_correction_T_min 0.988
_exptl_absorpt_correction_type analytical
_exptl_absorpt_process_details
;
(a face-indexed absorption correction was applied using the
Tompa method; de Meulenaer & Tompa, 1965)
;
_exptl_crystal_colour colourless
_exptl_crystal_density_diffrn 1.748
_exptl_crystal_density_method 'not measured'
_exptl_crystal_description prism
_exptl_crystal_F_000 624.0
_exptl_crystal_size_max 0.03
_exptl_crystal_size_mid 0.02
_exptl_crystal_size_min 0.01
_refine_diff_density_max 0.652
_refine_diff_density_min -0.537
_refine_ls_extinction_coef 0.019(6)
_refine_ls_extinction_expression Fc^*^=kFc[1+0.001xFc^2^\l^3^/sin(2\q)]^-1/4^
_refine_ls_extinction_method 'SHELXL97 (Sheldrick, 2008)'
_refine_ls_goodness_of_fit_ref 1.048
_refine_ls_hydrogen_treatment constr
_refine_ls_matrix_type full
_refine_ls_number_parameters 163
_refine_ls_number_reflns 4952
_refine_ls_number_restraints 0
_refine_ls_restrained_S_all 1.048
_refine_ls_R_factor_all 0.0520
_refine_ls_R_factor_gt 0.0423
_refine_ls_shift/su_max 0.001
_refine_ls_shift/su_mean 0.000
_refine_ls_structure_factor_coef Fsqd
_refine_ls_weighting_details 'calc w=1/[\s^2^(Fo^2^)+(0.0623P)^2^+0.4049P] where P=(Fo^2^+2Fc^2^)/3'
_refine_ls_weighting_scheme calc
_refine_ls_wR_factor_gt 0.1144
_refine_ls_wR_factor_ref 0.1226
_reflns_number_gt 4074
_reflns_number_total 4952
_reflns_threshold_expression I>2\s(I)
_cod_data_source_file lh5619.cif
_cod_data_source_block I
_cod_original_sg_symbol_H-M 'P 21/c'
_cod_database_code 2238391
_cod_database_fobs_code 2238391

loop_
_symmetry_equiv_pos_as_xyz
'x, y, z'
'-x, y+1/2, -z+1/2'
'-x, -y, -z'
'x, -y-1/2, z-1/2'

loop_
_atom_site_type_symbol
_atom_site_label
_atom_site_fract_x
_atom_site_fract_y
_atom_site_fract_z
_atom_site_U_iso_or_equiv
_atom_site_adp_type
_atom_site_calc_flag
_atom_site_refinement_flags
_atom_site_occupancy
_atom_site_symmetry_multiplicity
S S1 0.34278(4) 0.656923(16) 0.06576(3) 0.02143(8) Uani d . 1 1
S S2 0.23332(4) 0.351066(18) 0.25289(4) 0.02525(9) Uani d . 1 1
O O1 0.49495(13) 0.67391(6) 0.17729(12) 0.0309(2) Uani d . 1 1
O O2 0.37660(15) 0.69761(7) -0.08875(11) 0.0345(2) Uani d . 1 1
O O3 0.18911(13) 0.69666(7) 0.10348(12) 0.0326(2) Uani d . 1 1
O O4 0.3244(2) 0.57165(7) 0.04142(15) 0.0463(3) Uani d . 1 1
O O6 0.38228(16) 0.32441(7) 0.38175(14) 0.0396(3) Uani d . 1 1
O O5 0.21214(17) 0.43447(6) 0.28810(17) 0.0425(3) Uani d . 1 1
O O7 0.08566(15) 0.30213(7) 0.27346(18) 0.0456(3) Uani d . 1 1
O O8 0.29980(19) 0.33486(11) 0.10785(15) 0.0550(4) Uani d . 1 1
N N1 0.28066(13) 0.46125(6) -0.20331(12) 0.02426(19) Uani d . 1 1
H H1A 0.3615 0.4232 -0.1801 0.029 Uiso calc R 1 1
H H1B 0.2844 0.4940 -0.1209 0.029 Uiso calc R 1 1
C C1 0.10770(16) 0.42072(7) -0.22403(13) 0.0239(2) Uani d . 1 1
H H1C 0.0170 0.4609 -0.2348 0.029 Uiso calc R 1 1
H H1D 0.0945 0.3882 -0.1340 0.029 Uiso calc R 1 1
N N2 -0.08305(14) 0.33181(6) -0.40184(12) 0.02342(19) Uani d . 1 1
H H2A -0.1098 0.3079 -0.3154 0.028 Uiso calc R 1 1
H H2B -0.0790 0.2932 -0.4735 0.028 Uiso calc R 1 1
C C2 0.09283(15) 0.36783(7) -0.36757(13) 0.0224(2) Uani d . 1 1
H H2C 0.1175 0.3997 -0.4553 0.027 Uiso calc R 1 1
H H2D 0.1777 0.3252 -0.3524 0.027 Uiso calc R 1 1
C C4 -0.22592(16) 0.38901(7) -0.45835(14) 0.0239(2) Uani d . 1 1
H H4A -0.2325 0.4310 -0.3821 0.029 Uiso calc R 1 1
H H4B -0.3349 0.3604 -0.4708 0.029 Uiso calc R 1 1
C C5 0.33057(15) 0.50958(7) -0.33674(15) 0.0253(2) Uani d . 1 1
H H5A 0.3433 0.4739 -0.4226 0.030 Uiso calc R 1 1
H H5B 0.4409 0.5353 -0.3062 0.030 Uiso calc R 1 1
C C3 -0.19624(18) 0.42678(8) -0.61163(15) 0.0283(2) Uani d . 1 1
H H3A -0.0825 0.4510 -0.6014 0.034 Uiso calc R 1 1
H H3B -0.2000 0.3852 -0.6899 0.034 Uiso calc R 1 1
H H2 0.4133 0.2736 0.3570 0.103(11) Uiso d R 1 1
H H1 0.4645 0.6890 -0.1022 0.085(10) Uiso d R 1 1

loop_
_atom_site_aniso_label
_atom_site_aniso_U_11
_atom_site_aniso_U_22
_atom_site_aniso_U_33
_atom_site_aniso_U_12
_atom_site_aniso_U_13
_atom_site_aniso_U_23
S1 0.02404(14) 0.02050(13) 0.01984(13) 0.00254(8) 0.00312(9) 0.00086(8)
S2 0.02107(15) 0.02753(15) 0.02768(15) 0.00164(9) 0.00516(10) -0.00477(10)
O1 0.0275(5) 0.0362(5) 0.0274(4) 0.0037(4) -0.0028(3) -0.0011(4)
O2 0.0327(5) 0.0474(6) 0.0247(4) 0.0048(4) 0.0084(4) 0.0110(4)
O3 0.0251(4) 0.0431(5) 0.0307(5) 0.0095(4) 0.0082(3) 0.0078(4)
O4 0.0715(9) 0.0225(4) 0.0434(6) -0.0033(5) 0.0013(6) -0.0054(4)
O6 0.0375(6) 0.0399(6) 0.0382(6) 0.0056(4) -0.0078(4) -0.0025(5)
O5 0.0433(6) 0.0233(4) 0.0630(8) 0.0016(4) 0.0149(5) 0.0004(5)
O7 0.0285(5) 0.0374(6) 0.0720(9) -0.0091(4) 0.0108(5) -0.0178(6)
O8 0.0425(7) 0.0928(11) 0.0314(6) 0.0243(7) 0.0119(5) -0.0037(6)
N1 0.0230(4) 0.0228(4) 0.0249(4) 0.0006(3) -0.0051(3) -0.0002(3)
C1 0.0255(5) 0.0250(5) 0.0204(4) -0.0032(4) 0.0001(4) -0.0003(4)
N2 0.0273(5) 0.0176(4) 0.0246(4) -0.0037(3) 0.0001(3) 0.0006(3)
C2 0.0225(5) 0.0211(4) 0.0230(5) 0.0002(3) 0.0009(4) 0.0000(4)
C4 0.0219(5) 0.0232(5) 0.0263(5) -0.0024(4) 0.0019(4) 0.0014(4)
C5 0.0187(5) 0.0236(5) 0.0328(6) -0.0003(3) 0.0007(4) 0.0014(4)
C3 0.0297(6) 0.0284(5) 0.0270(5) 0.0079(4) 0.0046(4) 0.0049(4)

loop_
_atom_type_symbol
_atom_type_description
_atom_type_scat_dispersion_real
_atom_type_scat_dispersion_imag
_atom_type_scat_source
C C 0.0033 0.0016 'International Tables Vol C Tables 4.2.6.8 and 6.1.1.4'
H H 0.0000 0.0000 'International Tables Vol C Tables 4.2.6.8 and 6.1.1.4'
N N 0.0061 0.0033 'International Tables Vol C Tables 4.2.6.8 and 6.1.1.4'
O O 0.0106 0.0060 'International Tables Vol C Tables 4.2.6.8 and 6.1.1.4'
S S 0.1246 0.1234 'International Tables Vol C Tables 4.2.6.8 and 6.1.1.4'

loop_
_geom_angle_atom_site_label_1
_geom_angle_atom_site_label_2
_geom_angle_atom_site_label_3
_geom_angle_site_symmetry_1
_geom_angle_site_symmetry_3
_geom_angle
_geom_angle_publ_flag
O4 S1 O3 . . 114.47(8) no
O4 S1 O1 . . 110.22(7) no
O3 S1 O1 . . 112.91(6) no
O4 S1 O2 . . 108.98(7) no
O3 S1 O2 . . 103.49(6) no
O1 S1 O2 . . 106.16(6) no
O5 S2 O7 . . 113.84(7) no
O5 S2 O8 . . 115.43(9) no
O7 S2 O8 . . 112.49(9) no
O5 S2 O6 . . 102.36(8) no
O7 S2 O6 . . 106.48(8) no
O8 S2 O6 . . 104.82(7) no
S1 O2 H1 . . 108.7 no
S2 O6 H2 . . 106.6 no
C1 N1 C5 . . 117.60(9) no
C1 N1 H1A . . 107.9 no
C5 N1 H1A . . 107.9 no
C1 N1 H1B . . 107.9 no
C5 N1 H1B . . 107.9 no
H1A N1 H1B . . 107.2 no
N1 C1 C2 . . 109.50(10) no
N1 C1 H1C . . 109.8 no
C2 C1 H1C . . 109.8 no
N1 C1 H1D . . 109.8 no
C2 C1 H1D . . 109.8 no
H1C C1 H1D . . 108.2 no
C2 N2 C4 . . 116.01(9) no
C2 N2 H2A . . 108.3 no
C4 N2 H2A . . 108.3 no
C2 N2 H2B . . 108.3 no
C4 N2 H2B . . 108.3 no
H2A N2 H2B . . 107.4 no
N2 C2 C1 . . 111.72(10) no
N2 C2 H2C . . 109.3 no
C1 C2 H2C . . 109.3 no
N2 C2 H2D . . 109.3 no
C1 C2 H2D . . 109.3 no
H2C C2 H2D . . 107.9 no
N2 C4 C3 . . 111.19(10) no
N2 C4 H4A . . 109.4 no
C3 C4 H4A . . 109.4 no
N2 C4 H4B . . 109.4 no
C3 C4 H4B . . 109.4 no
H4A C4 H4B . . 108.0 no
N1 C5 C3 . 3_564 111.43(10) no
N1 C5 H5A . . 109.3 no
C3 C5 H5A 3_564 . 109.3 no
N1 C5 H5B . . 109.3 no
C3 C5 H5B 3_564 . 109.3 no
H5A C5 H5B . . 108.0 no
C5 C3 C4 3_564 . 111.90(11) no
C5 C3 H3A 3_564 . 109.2 no
C4 C3 H3A . . 109.2 no
C5 C3 H3B 3_564 . 109.2 no
C4 C3 H3B . . 109.2 no
H3A C3 H3B . . 107.9 no

loop_
_geom_bond_atom_site_label_1
_geom_bond_atom_site_label_2
_geom_bond_site_symmetry_2
_geom_bond_distance
_geom_bond_publ_flag
S1 O4 . 1.4399(11) no
S1 O3 . 1.4449(10) no
S1 O1 . 1.4672(10) no
S1 O2 . 1.5601(10) no
S2 O5 . 1.4360(11) no
S2 O7 . 1.4423(12) no
S2 O8 . 1.4516(13) no
S2 O6 . 1.5779(11) no
O2 H1 . 0.7258 no
O6 H2 . 0.9134 no
N1 C1 . 1.5017(16) no
N1 C5 . 1.5058(17) no
N1 H1A . 0.9000 no
N1 H1B . 0.9000 no
C1 C2 . 1.5232(16) no
C1 H1C . 0.9700 no
C1 H1D . 0.9700 no
N2 C2 . 1.4957(15) no
N2 C4 . 1.5033(16) no
N2 H2A . 0.9000 no
N2 H2B . 0.9000 no
C2 H2C . 0.9700 no
C2 H2D . 0.9700 no
C4 C3 . 1.5211(17) no
C4 H4A . 0.9700 no
C4 H4B . 0.9700 no
C5 C3 3_564 1.5199(17) no
C5 H5A . 0.9700 no
C5 H5B . 0.9700 no
C3 C5 3_564 1.5199(17) no
C3 H3A . 0.9700 no
C3 H3B . 0.9700 no

loop_
_geom_hbond_atom_site_label_D
_geom_hbond_atom_site_label_H
_geom_hbond_atom_site_label_A
_geom_hbond_site_symmetry_A
_geom_hbond_distance_DH
_geom_hbond_distance_HA
_geom_hbond_distance_DA
_geom_hbond_angle_DHA
N1 H1A O4 3_665 0.90 2.60 3.2773(18) 132.6
N1 H1A O1 3_665 0.90 1.97 2.8445(14) 164.9
N1 H1B O4 . 0.90 1.91 2.8051(16) 170.5
N2 H2A O3 3_565 0.90 2.02 2.8675(15) 155.8
N2 H2B O3 2_544 0.90 2.09 2.9117(14) 151.4
N2 H2A O7 4_565 0.90 2.45 2.9232(15) 113.2
O2 H1 O8 3_665 0.73 1.89 2.6125(18) 172.2
O6 H2 O1 2_645 0.91 1.85 2.7544(17) 172.1
